data_7248810
loop_
_publ_author_name
'Delegkou, Maria-Ioanna'
'Panagiotou, Nikos'
'Papatriantafyllopoulou, Constantina'
'Tasiopoulos, Anastasios'
'Papaioannou, Dionissios'
'Perlepes, Spyros P.'
'Nastopoulos, Vassilios'

_publ_section_title
;
 Solvatomorphism with polar protic/aprotic and non-polar solvents in a
 series of complexes derived from the
 5-phenylimidazole/tetrafluoroborate/copper(ii) reaction system
;
_journal_issue 26
_journal_name_full CrystEngComm
_journal_page_first 3574
_journal_page_last 3592
_journal_paper_doi 10.1039/D4CE00304G
_journal_volume 26
_journal_year 2024
_chemical_compound_source 1-butanol/n-hexane
_chemical_formula_moiety 'C36 H32 B2 Cu F8 N8, 2(C4 H10 O)'
_chemical_formula_sum 'C44 H52 B2 Cu F8 N8 O2'
_chemical_formula_weight 962.09
_space_group_crystal_system triclinic
_space_group_IT_number 2
_space_group_name_Hall '-P 1'
_space_group_name_H-M_alt 'P -1'
_atom_sites_solution_hydrogens mixed
_atom_sites_solution_primary direct
_atom_sites_solution_secondary difmap
_audit_creation_method SHELXL-2019/3
_audit_update_record
;
2024-03-21 deposited with the CCDC.	2024-06-02 downloaded from the CCDC.
;
_cell_angle_alpha 105.451(6)
_cell_angle_beta 94.995(5)
_cell_angle_gamma 104.322(6)
_cell_formula_units_Z 1
_cell_length_a 9.2340(6)
_cell_length_b 9.9950(8)
_cell_length_c 13.3246(9)
_cell_measurement_reflns_used 3245
_cell_measurement_temperature 100(2)
_cell_measurement_theta_max 29.2620
_cell_measurement_theta_min 3.6330
_cell_volume 1132.98(15)
_computing_cell_refinement 'CrysAlisPro 1.171.38.43 (Rigaku OD, 2015)'
_computing_data_collection 'CrysAlisPro 1.171.38.43 (Rigaku OD, 2015)'
_computing_data_reduction 'CrysAlisPro 1.171.38.43 (Rigaku OD, 2015)'
_computing_molecular_graphics 'PLATON v.270519 (Spek, 2009); MERCURY v.2020.3.0 (Macrae et al. 2020)'
_computing_publication_material 'WINGX v.2018.3 (Farrugia, 2012); OLEX2 v.1.3.0 (Dolomanov et al., 2009)'
_computing_structure_refinement 'SHELXL-2019/3 (Sheldrick, 2019)'
_computing_structure_solution 'SIR92 (Altomare et al., 1994); SHELXT-2018/2 (Sheldrick, 2018)'
_diffrn_ambient_temperature 100(2)
_diffrn_detector_area_resol_mean 10.4223
_diffrn_measured_fraction_theta_full 0.989
_diffrn_measured_fraction_theta_max 0.989
_diffrn_measurement_device_type 'Oxford Diffraction SuperNova with Atlas CCD detector'
_diffrn_measurement_method '\w scans'
_diffrn_radiation_type MoK\a
_diffrn_radiation_wavelength 0.71073
_diffrn_reflns_av_R_equivalents 0.0703
_diffrn_reflns_av_unetI/netI 0.0924
_diffrn_reflns_Laue_measured_fraction_full 0.989
_diffrn_reflns_Laue_measured_fraction_max 0.989
_diffrn_reflns_limit_h_max 10
_diffrn_reflns_limit_h_min -10
_diffrn_reflns_limit_k_max 9
_diffrn_reflns_limit_k_min -11
_diffrn_reflns_limit_l_max 14
_diffrn_reflns_limit_l_min -15
_diffrn_reflns_number 8034
_diffrn_reflns_point_group_measured_fraction_full 0.989
_diffrn_reflns_point_group_measured_fraction_max 0.989
_diffrn_reflns_theta_full 25.000
_diffrn_reflns_theta_max 25.000
_diffrn_reflns_theta_min 3.001
_diffrn_source 'SuperNova (Mo) X-ray Source'
_exptl_absorpt_coefficient_mu 0.562
_exptl_absorpt_correction_T_max 1.00000
_exptl_absorpt_correction_T_min 0.77036
_exptl_absorpt_correction_type multi-scan
_exptl_absorpt_process_details
;
CrysAlisPro 1.171.38.43 (Rigaku Oxford Diffraction, 2015)
Empirical absorption correction using spherical harmonics,
 implemented in SCALE3 ABSPACK scaling algorithm.
;
_exptl_crystal_colour 'light violet'
_exptl_crystal_density_diffrn 1.410
_exptl_crystal_density_method 'not measured'
_exptl_crystal_description prism
_exptl_crystal_F_000 499
_exptl_crystal_recrystallization_method 'Re-crystallisation from solvent'
_exptl_crystal_size_max 0.13
_exptl_crystal_size_mid 0.12
_exptl_crystal_size_min 0.09
_refine_diff_density_max 0.491
_refine_diff_density_min -0.543
_refine_diff_density_rms 0.106
_refine_ls_extinction_method none
_refine_ls_goodness_of_fit_ref 1.182
_refine_ls_hydrogen_treatment mixed
_refine_ls_matrix_type full
_refine_ls_number_parameters 305
_refine_ls_number_reflns 3926
_refine_ls_number_restraints 3
_refine_ls_restrained_S_all 1.181
_refine_ls_R_factor_all 0.0861
_refine_ls_R_factor_gt 0.0634
_refine_ls_shift/su_max 0.000
_refine_ls_shift/su_mean 0.000
_refine_ls_structure_factor_coef Fsqd
_refine_ls_weighting_details 'w=1/[\s^2^(Fo^2^)+5.6591P] where P=(Fo^2^+2Fc^2^)/3'
_refine_ls_weighting_scheme calc
_refine_ls_wR_factor_gt 0.1504
_refine_ls_wR_factor_ref 0.1593
_reflns_Friedel_coverage 0.000
_reflns_number_gt 3217
_reflns_number_total 3926
_reflns_threshold_expression 'I > 2\s(I)'
_cod_data_source_file d4ce00304g2.cif
_cod_data_source_block 6
_cod_depositor_comments 'Adding full bibliography for 7248805--7248823.cif.'
_cod_database_code 7248810
_shelx_shelxl_version_number 2019/3
_shelx_space_group_comment
;
The symmetry employed for this shelxl refinement is uniquely defined
by the following loop, which should always be used as a source of
symmetry information in preference to the above space-group names.
They are only intended as comments.
;
_shelx_estimated_absorpt_t_min 0.931
_shelx_estimated_absorpt_t_max 0.951

loop_
_space_group_symop_operation_xyz
'x, y, z'
'-x, -y, -z'

loop_
_atom_site_label
_atom_site_type_symbol
_atom_site_fract_x
_atom_site_fract_y
_atom_site_fract_z
_atom_site_U_iso_or_equiv
_atom_site_adp_type
_atom_site_occupancy
_atom_site_site_symmetry_order
_atom_site_calc_flag
_atom_site_refinement_flags_posn
_atom_site_refinement_flags_adp
_atom_site_refinement_flags_occupancy
_atom_site_disorder_assembly
_atom_site_disorder_group
Cu Cu 0.500000 0.000000 0.500000 0.0093(2) Uani 1 2 d S . P . .
N1A N 0.7104(5) 0.3459(4) 0.4012(3) 0.0130(9) Uani 1 1 d D . . . .
H1A H 0.720(6) 0.429(3) 0.393(4) 0.019 Uiso 1 1 d D U . . .
N1B N 0.8486(5) 0.1384(5) 0.7550(3) 0.0156(9) Uani 1 1 d D . . . .
H1B H 0.938(3) 0.142(6) 0.782(4) 0.023 Uiso 1 1 d D U . . .
N3A N 0.6270(4) 0.1473(4) 0.4439(3) 0.0129(9) Uani 1 1 d . . . . .
N3B N 0.6468(4) 0.0751(4) 0.6349(3) 0.0114(9) Uani 1 1 d . . . . .
C2A C 0.5956(5) 0.2653(5) 0.4331(4) 0.0140(10) Uani 1 1 d . . . . .
H2A H 0.504379 0.289429 0.446138 0.017 Uiso 1 1 calc R U . . .
C2B C 0.7849(5) 0.0644(5) 0.6544(4) 0.0138(10) Uani 1 1 d . . . . .
H2B H 0.833136 0.011548 0.604334 0.017 Uiso 1 1 calc R U . . .
C4A C 0.7678(5) 0.1527(5) 0.4156(3) 0.0132(10) Uani 1 1 d . . . . .
H4A H 0.819298 0.081054 0.414233 0.016 Uiso 1 1 calc R U . . .
C4B C 0.6211(5) 0.1606(5) 0.7278(3) 0.0126(10) Uani 1 1 d . . . . .
H4B H 0.529976 0.186681 0.737584 0.015 Uiso 1 1 calc R U . . .
C5A C 0.8221(5) 0.2776(5) 0.3896(3) 0.0130(10) Uani 1 1 d . . . . .
C5B C 0.7466(5) 0.2020(5) 0.8034(3) 0.0123(10) Uani 1 1 d . . . . .
C6A C 0.9683(5) 0.3378(5) 0.3602(3) 0.0138(10) Uani 1 1 d . . . . .
C6B C 0.7779(5) 0.2956(5) 0.9128(4) 0.0129(10) Uani 1 1 d . . . . .
C7A C 1.0216(6) 0.4846(5) 0.3692(3) 0.0155(11) Uani 1 1 d . . . . .
H7A H 0.960872 0.547059 0.392602 0.019 Uiso 1 1 calc R U . . .
C7B C 0.8953(6) 0.2957(5) 0.9856(4) 0.0166(11) Uani 1 1 d . . . . .
H7B H 0.957759 0.234091 0.964598 0.020 Uiso 1 1 calc R U . . .
C8A C 1.1622(6) 0.5401(5) 0.3444(4) 0.0169(11) Uani 1 1 d . . . . .
H8A H 1.196641 0.639830 0.349462 0.020 Uiso 1 1 calc R U . . .
C8B C 0.9219(6) 0.3855(6) 1.0889(4) 0.0214(12) Uani 1 1 d . . . . .
H8B H 1.002141 0.384714 1.138243 0.026 Uiso 1 1 calc R U . . .
C9A C 1.2524(6) 0.4501(6) 0.3122(4) 0.0236(13) Uani 1 1 d . . . . .
H9A H 1.349952 0.488399 0.296865 0.028 Uiso 1 1 calc R U . . .
C9B C 0.8322(6) 0.4752(6) 1.1198(4) 0.0193(11) Uani 1 1 d . . . . .
H9B H 0.849848 0.535838 1.190519 0.023 Uiso 1 1 calc R U . . .
C10A C 1.2006(6) 0.3045(6) 0.3025(4) 0.0228(12) Uani 1 1 d . . . . .
H10A H 1.262128 0.242682 0.279524 0.027 Uiso 1 1 calc R U . . .
C10B C 0.7160(6) 0.4771(6) 1.0474(4) 0.0205(12) Uani 1 1 d . . . . .
H10B H 0.654356 0.539531 1.068555 0.025 Uiso 1 1 calc R U . . .
C11A C 1.0594(6) 0.2482(6) 0.3260(4) 0.0182(11) Uani 1 1 d . . . . .
H11A H 1.024506 0.147810 0.318685 0.022 Uiso 1 1 calc R U . . .
C11B C 0.6896(6) 0.3888(5) 0.9449(4) 0.0167(11) Uani 1 1 d . . . . .
H11B H 0.610388 0.391421 0.895567 0.020 Uiso 1 1 calc R U . . .
B B 0.2735(7) 0.2555(7) 0.6239(4) 0.0186(13) Uani 1 1 d . . . . .
F1 F 0.3444(3) 0.1635(3) 0.5626(2) 0.0209(7) Uani 1 1 d . . . . .
F2 F 0.3179(5) 0.3885(4) 0.6051(3) 0.0466(10) Uani 1 1 d . . . . .
F3 F 0.3224(4) 0.2738(4) 0.7300(2) 0.0296(8) Uani 1 1 d . . . . .
F4 F 0.1198(4) 0.1981(5) 0.5998(3) 0.0451(10) Uani 1 1 d . . . . .
O1 O 0.1273(4) 0.1106(4) 0.8271(3) 0.0248(9) Uani 1 1 d D . . . .
H1 H 0.201(5) 0.147(7) 0.801(5) 0.037 Uiso 1 1 d D U . . .
C12 C 0.1805(6) 0.0430(6) 0.8997(4) 0.0238(12) Uani 1 1 d . . . . .
H12A H 0.215517 -0.038683 0.860057 0.029 Uiso 1 1 calc R U . . .
H12B H 0.095300 0.003083 0.933300 0.029 Uiso 1 1 calc R U . . .
C13 C 0.3082(6) 0.1461(6) 0.9844(4) 0.0231(12) Uani 1 1 d . . . . .
H13A H 0.277346 0.233151 1.018742 0.028 Uiso 1 1 calc R U . . .
H13B H 0.397679 0.177365 0.951540 0.028 Uiso 1 1 calc R U . . .
C14 C 0.3521(6) 0.0785(6) 1.0680(4) 0.0219(12) Uani 1 1 d . . . . .
H14A H 0.265510 0.055845 1.105464 0.026 Uiso 1 1 calc R U . . .
H14B H 0.373140 -0.013662 1.032812 0.026 Uiso 1 1 calc R U . . .
C15 C 0.4905(6) 0.1761(6) 1.1484(4) 0.0254(13) Uani 1 1 d . . . . .
H15A H 0.508999 0.130181 1.202883 0.038 Uiso 1 1 calc R U . . .
H15B H 0.472515 0.269364 1.181214 0.038 Uiso 1 1 calc R U . . .
H15C H 0.579097 0.191433 1.112914 0.038 Uiso 1 1 calc R U . . .

loop_
_atom_site_aniso_label
_atom_site_aniso_U_11
_atom_site_aniso_U_22
_atom_site_aniso_U_33
_atom_site_aniso_U_23
_atom_site_aniso_U_13
_atom_site_aniso_U_12
Cu 0.0085(4) 0.0090(4) 0.0100(4) 0.0031(3) 0.0008(3) 0.0016(3)
N1A 0.014(2) 0.011(2) 0.016(2) 0.0057(17) 0.0027(16) 0.0040(18)
N1B 0.012(2) 0.018(2) 0.015(2) 0.0037(17) -0.0029(16) 0.0059(19)
N3A 0.011(2) 0.012(2) 0.015(2) 0.0054(16) -0.0012(15) -0.0007(17)
N3B 0.013(2) 0.011(2) 0.0096(19) 0.0047(15) -0.0001(15) 0.0009(17)
C2A 0.011(3) 0.014(3) 0.016(2) 0.0060(19) -0.0006(18) 0.003(2)
C2B 0.012(3) 0.014(3) 0.014(2) 0.0043(19) 0.0018(18) 0.003(2)
C4A 0.012(3) 0.013(3) 0.013(2) 0.0042(19) -0.0012(18) 0.002(2)
C4B 0.012(3) 0.016(3) 0.012(2) 0.0049(19) 0.0023(18) 0.006(2)
C5A 0.014(3) 0.014(3) 0.009(2) 0.0023(18) -0.0003(18) 0.001(2)
C5B 0.012(3) 0.010(2) 0.014(2) 0.0051(19) 0.0023(18) 0.000(2)
C6A 0.015(3) 0.016(3) 0.010(2) 0.0039(19) -0.0002(18) 0.004(2)
C6B 0.010(2) 0.013(3) 0.015(2) 0.0082(19) 0.0012(18) -0.001(2)
C7A 0.022(3) 0.015(3) 0.007(2) 0.0022(19) 0.0017(19) 0.001(2)
C7B 0.015(3) 0.014(3) 0.020(3) 0.003(2) 0.0016(19) 0.006(2)
C8A 0.020(3) 0.015(3) 0.012(2) 0.0036(19) 0.0007(19) -0.001(2)
C8B 0.024(3) 0.023(3) 0.012(2) 0.005(2) -0.005(2) 0.000(2)
C9A 0.014(3) 0.033(3) 0.016(3) 0.007(2) 0.000(2) -0.006(2)
C9B 0.023(3) 0.019(3) 0.011(2) -0.002(2) 0.002(2) 0.004(2)
C10A 0.015(3) 0.031(3) 0.024(3) 0.008(2) 0.008(2) 0.008(2)
C10B 0.024(3) 0.019(3) 0.018(3) 0.002(2) 0.008(2) 0.009(2)
C11A 0.022(3) 0.013(3) 0.018(3) 0.005(2) 0.003(2) 0.002(2)
C11B 0.015(3) 0.020(3) 0.015(2) 0.006(2) 0.0001(19) 0.004(2)
B 0.022(3) 0.021(3) 0.019(3) 0.008(2) 0.009(2) 0.012(3)
F1 0.0252(17) 0.0199(16) 0.0198(15) 0.0025(12) 0.0056(12) 0.0133(13)
F2 0.068(3) 0.0215(19) 0.064(3) 0.0235(17) 0.018(2) 0.0240(19)
F3 0.0293(19) 0.043(2) 0.0184(16) 0.0052(14) 0.0080(13) 0.0176(16)
F4 0.0143(18) 0.076(3) 0.048(2) 0.023(2) 0.0083(15) 0.0122(18)
O1 0.016(2) 0.034(2) 0.029(2) 0.0137(17) 0.0019(15) 0.0119(18)
C12 0.016(3) 0.027(3) 0.029(3) 0.012(2) 0.000(2) 0.005(2)
C13 0.019(3) 0.021(3) 0.028(3) 0.008(2) 0.003(2) 0.004(2)
C14 0.025(3) 0.023(3) 0.017(3) 0.007(2) 0.001(2) 0.006(2)
C15 0.029(3) 0.030(3) 0.017(3) 0.006(2) 0.002(2) 0.011(3)

loop_
_atom_type_symbol
_atom_type_description
_atom_type_scat_dispersion_real
_atom_type_scat_dispersion_imag
_atom_type_scat_source
C C 0.0033 0.0016 'International Tables Vol C Tables 4.2.6.8 and 6.1.1.4'
H H 0.0000 0.0000 'International Tables Vol C Tables 4.2.6.8 and 6.1.1.4'
B B 0.0013 0.0007 'International Tables Vol C Tables 4.2.6.8 and 6.1.1.4'
Cu Cu 0.3201 1.2651 'International Tables Vol C Tables 4.2.6.8 and 6.1.1.4'
F F 0.0171 0.0103 'International Tables Vol C Tables 4.2.6.8 and 6.1.1.4'
N N 0.0061 0.0033 'International Tables Vol C Tables 4.2.6.8 and 6.1.1.4'
O O 0.0106 0.0060 'International Tables Vol C Tables 4.2.6.8 and 6.1.1.4'

loop_
_geom_angle_atom_site_label_1
_geom_angle_atom_site_label_2
_geom_angle_atom_site_label_3
_geom_angle
_geom_angle_site_symmetry_1
_geom_angle_site_symmetry_3
_geom_angle_publ_flag
N3A Cu N3A 180.00(17) 2_656 . ?
N3A Cu N3B 90.16(15) 2_656 2_656 ?
N3A Cu N3B 89.84(15) . 2_656 ?
N3A Cu N3B 89.84(15) 2_656 . ?
N3A Cu N3B 90.16(15) . . ?
N3B Cu N3B 180.0 2_656 . ?
C2A N1A C5A 108.8(4) . . ?
C2A N1A H1A 128(4) . . ?
C5A N1A H1A 123(4) . . ?
C2B N1B C5B 108.4(4) . . ?
C2B N1B H1B 124(4) . . ?
C5B N1B H1B 128(4) . . ?
C2A N3A C4A 106.1(4) . . ?
C2A N3A Cu 126.1(3) . . ?
C4A N3A Cu 127.7(3) . . ?
C2B N3B C4B 106.1(4) . . ?
C2B N3B Cu 129.9(3) . . ?
C4B N3B Cu 123.9(3) . . ?
N3A C2A N1A 110.5(4) . . ?
N3A C2A H2A 124.7 . . ?
N1A C2A H2A 124.7 . . ?
N3B C2B N1B 110.7(4) . . ?
N3B C2B H2B 124.7 . . ?
N1B C2B H2B 124.7 . . ?
C5A C4A N3A 109.4(4) . . ?
C5A C4A H4A 125.3 . . ?
N3A C4A H4A 125.3 . . ?
C5B C4B N3B 109.7(4) . . ?
C5B C4B H4B 125.2 . . ?
N3B C4B H4B 125.2 . . ?
N1A C5A C4A 105.1(4) . . ?
N1A C5A C6A 124.0(4) . . ?
C4A C5A C6A 130.8(5) . . ?
C4B C5B N1B 105.1(4) . . ?
C4B C5B C6B 130.8(5) . . ?
N1B C5B C6B 124.1(4) . . ?
C11A C6A C7A 118.7(5) . . ?
C11A C6A C5A 119.7(4) . . ?
C7A C6A C5A 121.6(5) . . ?
C7B C6B C11B 118.7(4) . . ?
C7B C6B C5B 121.8(5) . . ?
C11B C6B C5B 119.4(4) . . ?
C8A C7A C6A 120.7(5) . . ?
C8A C7A H7A 119.6 . . ?
C6A C7A H7A 119.6 . . ?
C6B C7B C8B 120.4(5) . . ?
C6B C7B H7B 119.8 . . ?
C8B C7B H7B 119.8 . . ?
C9A C8A C7A 119.9(5) . . ?
C9A C8A H8A 120.1 . . ?
C7A C8A H8A 120.1 . . ?
C9B C8B C7B 120.1(5) . . ?
C9B C8B H8B 119.9 . . ?
C7B C8B H8B 119.9 . . ?
C10A C9A C8A 119.9(5) . . ?
C10A C9A H9A 120.0 . . ?
C8A C9A H9A 120.0 . . ?
C8B C9B C10B 119.8(5) . . ?
C8B C9B H9B 120.1 . . ?
C10B C9B H9B 120.1 . . ?
C9A C10A C11A 120.4(5) . . ?
C9A C10A H10A 119.8 . . ?
C11A C10A H10A 119.8 . . ?
C11B C10B C9B 120.2(5) . . ?
C11B C10B H10B 119.9 . . ?
C9B C10B H10B 119.9 . . ?
C10A C11A C6A 120.4(5) . . ?
C10A C11A H11A 119.8 . . ?
C6A C11A H11A 119.8 . . ?
C10B C11B C6B 120.6(5) . . ?
C10B C11B H11B 119.7 . . ?
C6B C11B H11B 119.7 . . ?
F4 B F2 111.2(5) . . ?
F4 B F1 110.2(5) . . ?
F2 B F1 108.2(4) . . ?
F4 B F3 110.0(4) . . ?
F2 B F3 108.7(5) . . ?
F1 B F3 108.5(4) . . ?
C12 O1 H1 108(5) . . ?
O1 C12 C13 112.7(4) . . ?
O1 C12 H12A 109.0 . . ?
C13 C12 H12A 109.0 . . ?
O1 C12 H12B 109.0 . . ?
C13 C12 H12B 109.0 . . ?
H12A C12 H12B 107.8 . . ?
C12 C13 C14 112.4(4) . . ?
C12 C13 H13A 109.1 . . ?
C14 C13 H13A 109.1 . . ?
C12 C13 H13B 109.1 . . ?
C14 C13 H13B 109.1 . . ?
H13A C13 H13B 107.9 . . ?
C15 C14 C13 113.1(4) . . ?
C15 C14 H14A 109.0 . . ?
C13 C14 H14A 109.0 . . ?
C15 C14 H14B 109.0 . . ?
C13 C14 H14B 109.0 . . ?
H14A C14 H14B 107.8 . . ?
C14 C15 H15A 109.5 . . ?
C14 C15 H15B 109.5 . . ?
H15A C15 H15B 109.5 . . ?
C14 C15 H15C 109.5 . . ?
H15A C15 H15C 109.5 . . ?
H15B C15 H15C 109.5 . . ?

loop_
_geom_bond_atom_site_label_1
_geom_bond_atom_site_label_2
_geom_bond_distance
_geom_bond_site_symmetry_2
_geom_bond_publ_flag
Cu N3A 1.996(4) 2_656 ?
Cu N3A 1.996(4) . ?
Cu N3B 1.997(4) 2_656 ?
Cu N3B 1.997(4) . ?
N1A C2A 1.339(6) . ?
N1A C5A 1.368(6) . ?
N1A H1A 0.85(2) . ?
N1B C2B 1.345(6) . ?
N1B C5B 1.374(6) . ?
N1B H1B 0.86(2) . ?
N3A C2A 1.322(6) . ?
N3A C4A 1.377(6) . ?
N3B C2B 1.316(6) . ?
N3B C4B 1.380(6) . ?
C2A H2A 0.9500 . ?
C2B H2B 0.9500 . ?
C4A C5A 1.371(7) . ?
C4A H4A 0.9500 . ?
C4B C5B 1.367(6) . ?
C4B H4B 0.9500 . ?
C5A C6A 1.467(7) . ?
C5B C6B 1.467(6) . ?
C6A C11A 1.393(7) . ?
C6A C7A 1.396(7) . ?
C6B C7B 1.389(7) . ?
C6B C11B 1.393(7) . ?
C7A C8A 1.385(7) . ?
C7A H7A 0.9500 . ?
C7B C8B 1.391(7) . ?
C7B H7B 0.9500 . ?
C8A C9A 1.384(8) . ?
C8A H8A 0.9500 . ?
C8B C9B 1.375(8) . ?
C8B H8B 0.9500 . ?
C9A C10A 1.381(8) . ?
C9A H9A 0.9500 . ?
C9B C10B 1.386(7) . ?
C9B H9B 0.9500 . ?
C10A C11A 1.384(7) . ?
C10A H10A 0.9500 . ?
C10B C11B 1.378(7) . ?
C10B H10B 0.9500 . ?
C11A H11A 0.9500 . ?
C11B H11B 0.9500 . ?
B F4 1.366(7) . ?
B F2 1.386(7) . ?
B F1 1.390(7) . ?
B F3 1.396(6) . ?
O1 C12 1.436(6) . ?
O1 H1 0.84(2) . ?
C12 C13 1.509(7) . ?
C12 H12A 0.9900 . ?
C12 H12B 0.9900 . ?
C13 C14 1.523(7) . ?
C13 H13A 0.9900 . ?
C13 H13B 0.9900 . ?
C14 C15 1.523(7) . ?
C14 H14A 0.9900 . ?
C14 H14B 0.9900 . ?
C15 H15A 0.9800 . ?
C15 H15B 0.9800 . ?
C15 H15C 0.9800 . ?

loop_
_geom_hbond_atom_site_label_D
_geom_hbond_atom_site_label_H
_geom_hbond_atom_site_label_A
_geom_hbond_distance_DH
_geom_hbond_distance_HA
_geom_hbond_distance_DA
_geom_hbond_angle_DHA
_geom_hbond_site_symmetry_A
_geom_hbond_publ_flag
N1A H1A F2 0.85(2) 1.93(3) 2.754(5) 161(5) 2_666 yes
N1B H1B O1 0.86(2) 1.93(2) 2.773(5) 168(5) 1_655 yes
O1 H1 F3 0.84(2) 1.97(3) 2.767(5) 159(6) . yes
